data_4514212
loop_
_publ_author_name
'Qin, Jun-Sheng'
'Yuan, Shuai'
'Alsalme, Ali'
'Zhou, Hong-Cai'

_publ_section_title
;
 Flexible Zirconium MOF as the Crystalline Sponge for Coordinative
 Alignment of Dicarboxylates.
;
_journal_issue 39
_journal_name_full 'ACS applied materials &amp; interfaces'
_journal_page_first 33408
_journal_page_last 33412
_journal_paper_doi 10.1021/acsami.6b16264
_journal_volume 9
_journal_year 2017
_chemical_formula_sum 'C70 H52 O32 Zr6'
_chemical_formula_weight 1952.44
_chemical_name_systematic
;
 ?
;
_space_group_IT_number 138
_symmetry_cell_setting tetragonal
_symmetry_space_group_name_Hall '-P 4ac 2ac'
_symmetry_space_group_name_H-M 'P 42/n c m :2'
_atom_sites_solution_hydrogens geom
_atom_sites_solution_primary direct
_atom_sites_solution_secondary difmap
_audit_creation_method SHELXL-97
_cell_angle_alpha 90.00
_cell_angle_beta 90.00
_cell_angle_gamma 90.00
_cell_formula_units_Z 4
_cell_length_a 34.3258(8)
_cell_length_b 34.3258(8)
_cell_length_c 14.7063(7)
_cell_measurement_reflns_used 9587
_cell_measurement_temperature 110(2)
_cell_measurement_theta_max 61.4876
_cell_measurement_theta_min 3.5140
_cell_volume 17327.9(10)
_computing_cell_refinement 'SAINT+ ver. (Bruker, 2001)'
_computing_data_collection 'APEX2  (Bruker, 2008)'
_computing_data_reduction 'SAINT+ ver. (Bruker, 2001)'
_computing_molecular_graphics 'SHELXTL (Sheldrick, 2008)'
_computing_publication_material 'SHELXTL (Sheldrick, 2008)'
_computing_structure_refinement 'SHELXL-97 (Sheldrick, 2008)'
_computing_structure_solution 'SHELXS-97 (Sheldrick, 2008)'
_diffrn_ambient_temperature 110(2)
_diffrn_measured_fraction_theta_full 0.792
_diffrn_measured_fraction_theta_max 0.792
_diffrn_measurement_device_type 'Bruker SMART APEX II CCD area detector'
_diffrn_measurement_method 'phi and omega scans'
_diffrn_radiation_monochromator graphite
_diffrn_radiation_source 'fine-focus sealed tube'
_diffrn_radiation_type CuK\a
_diffrn_radiation_wavelength 1.54178
_diffrn_reflns_av_R_equivalents 0.2563
_diffrn_reflns_av_sigmaI/netI 0.0869
_diffrn_reflns_limit_h_max 32
_diffrn_reflns_limit_h_min -31
_diffrn_reflns_limit_k_max 32
_diffrn_reflns_limit_k_min -36
_diffrn_reflns_limit_l_max 12
_diffrn_reflns_limit_l_min -17
_diffrn_reflns_number 161601
_diffrn_reflns_theta_full 65.26
_diffrn_reflns_theta_max 65.26
_diffrn_reflns_theta_min 3.51
_exptl_absorpt_coefficient_mu 3.182
_exptl_absorpt_correction_T_max 0.7414
_exptl_absorpt_correction_T_min 0.7414
_exptl_absorpt_correction_type multi-scan
_exptl_absorpt_process_details 'SADABS (Sheldrick, 2008)'
_exptl_crystal_colour Colorless
_exptl_crystal_density_diffrn 0.748
_exptl_crystal_density_meas ?
_exptl_crystal_density_method 'not measured'
_exptl_crystal_description Blocky
_exptl_crystal_F_000 3872
_exptl_crystal_size_max 0.10
_exptl_crystal_size_mid 0.10
_exptl_crystal_size_min 0.10
_platon_squeeze_details
;
;
_refine_diff_density_max 1.110
_refine_diff_density_min -1.637
_refine_diff_density_rms 0.117
_refine_ls_extinction_method none
_refine_ls_goodness_of_fit_ref 1.066
_refine_ls_hydrogen_treatment constr
_refine_ls_matrix_type full
_refine_ls_number_parameters 144
_refine_ls_number_reflns 6040
_refine_ls_number_restraints 0
_refine_ls_restrained_S_all 1.066
_refine_ls_R_factor_all 0.1091
_refine_ls_R_factor_gt 0.0825
_refine_ls_shift/su_max 0.002
_refine_ls_shift/su_mean 0.000
_refine_ls_structure_factor_coef Fsqd
_refine_ls_weighting_details 'calc w=1/[\s^2^(Fo^2^)+(0.0863P)^2^+110.1941P] where P=(Fo^2^+2Fc^2^)/3'
_refine_ls_weighting_scheme calc
_refine_ls_wR_factor_gt 0.1911
_refine_ls_wR_factor_ref 0.2011
_reflns_number_gt 4632
_reflns_number_total 6040
_reflns_threshold_expression >2sigma(I)
_cod_data_source_file am6b16264_si_002.cif
_cod_data_source_block PCN-700-MA
_cod_depositor_comments
;
The following automatic conversions were performed:

'_symmetry_cell_setting' value 'Tetragonal' changed to 'tetragonal'
according to
/home/data/users/saulius/crontab/automatic-downloads/rss-feeds/ACS/lib/dictionaries/cif_core.dic
dictionary named 'cif_core.dic' version 2.4.2 from 2011-04-26.

'_exptl_crystal_density_meas' value 'not measured' was changed to '?'
- the value is perceived as not measured.

Automatic conversion script
Id: cif_fix_values 4973 2017-02-22 13:04:09Z antanas 

 Adding full bibliography for 4514210--4514215.cif.
;
_cod_original_sg_symbol_H-M P42/ncm
_cod_database_code 4514212

loop_
_symmetry_equiv_pos_as_xyz
'x, y, z'
'-x+1/2, -y+1/2, z'
'-y+1/2, x, z+1/2'
'y, -x+1/2, z+1/2'
'-x, y+1/2, -z+1/2'
'x+1/2, -y, -z+1/2'
'y+1/2, x+1/2, -z'
'-y, -x, -z'
'-x, -y, -z'
'x-1/2, y-1/2, -z'
'y-1/2, -x, -z-1/2'
'-y, x-1/2, -z-1/2'
'x, -y-1/2, z-1/2'
'-x-1/2, y, z-1/2'
'-y-1/2, -x-1/2, z'
'y, x, z'

loop_
_atom_site_label
_atom_site_type_symbol
_atom_site_fract_x
_atom_site_fract_y
_atom_site_fract_z
_atom_site_U_iso_or_equiv
_atom_site_adp_type
_atom_site_occupancy
_atom_site_symmetry_multiplicity
_atom_site_calc_flag
_atom_site_refinement_flags
Zr1 Zr 0.949328(18) 0.449328(18) 0.5000 0.0151(3) Uani 1 2 d S
Zr2 Zr 1.030252(19) 0.469748(19) 0.63671(6) 0.0165(3) Uani 1 2 d S
Zr3 Zr 0.958727(18) 0.541273(18) 0.60063(6) 0.0157(3) Uani 1 2 d S
C1 C 0.8936(3) 0.4741(3) 0.3391(7) 0.0565(7) Uani 1 1 d .
C2 C 0.8539(3) 0.4729(3) 0.2992(7) 0.0565(7) Uani 1 1 d .
C3 C 0.8265(3) 0.4484(3) 0.3372(7) 0.0565(7) Uani 1 1 d .
H3 H 0.8338 0.4310 0.3845 0.068 Uiso 1 1 calc R
C4 C 0.7886(3) 0.4492(3) 0.3066(7) 0.0565(7) Uani 1 1 d .
C5 C 0.7774(3) 0.4748(3) 0.2362(7) 0.0565(7) Uani 1 1 d .
C6 C 0.8057(3) 0.4974(3) 0.1957(7) 0.0565(7) Uani 1 1 d .
H6 H 0.7989 0.5131 0.1450 0.068 Uiso 1 1 calc R
C7 C 0.8432(3) 0.4978(3) 0.2264(7) 0.0565(7) Uani 1 1 d .
H7 H 0.8619 0.5145 0.1993 0.068 Uiso 1 1 calc R
C8 C 0.7578(3) 0.4280(3) 0.3703(7) 0.0565(7) Uani 1 1 d .
H8A H 0.7318 0.4301 0.3432 0.085 Uiso 1 1 calc R
H8B H 0.7578 0.4404 0.4303 0.085 Uiso 1 1 calc R
H8C H 0.7649 0.4005 0.3766 0.085 Uiso 1 1 calc R
C9 C 0.7358(3) 0.4763(3) 0.2054(7) 0.0565(7) Uani 1 1 d .
C10 C 0.7212(3) 0.4490(3) 0.1478(7) 0.0565(7) Uani 1 1 d .
C11 C 0.6820(3) 0.4521(3) 0.1195(7) 0.0565(7) Uani 1 1 d .
H11 H 0.6714 0.4336 0.0783 0.068 Uiso 1 1 calc R
C12 C 0.6593(3) 0.4820(3) 0.1519(7) 0.0565(7) Uani 1 1 d .
C13 C 0.6751(3) 0.5098(3) 0.2077(7) 0.0565(7) Uani 1 1 d .
H13 H 0.6594 0.5309 0.2278 0.068 Uiso 1 1 calc R
C14 C 0.7141(3) 0.5076(3) 0.2353(7) 0.0565(7) Uani 1 1 d .
H14 H 0.7252 0.5270 0.2734 0.068 Uiso 1 1 calc R
C15 C 0.7445(3) 0.4168(3) 0.1041(7) 0.0565(7) Uani 1 1 d .
H15A H 0.7273 0.4010 0.0655 0.085 Uiso 1 1 calc R
H15B H 0.7559 0.4003 0.1514 0.085 Uiso 1 1 calc R
H15C H 0.7653 0.4281 0.0669 0.085 Uiso 1 1 calc R
C16 C 0.6177(3) 0.4862(3) 0.1224(7) 0.0565(7) Uani 1 1 d .
C17 C 0.9885(7) 0.5115(7) 0.7937(12) 0.131(10) Uani 1 2 d S
C18 C 0.9810(6) 0.5190(6) 0.8935(15) 0.161(11) Uani 1 2 d S
H18 H 0.9624 0.5376 0.9133 0.193 Uiso 1 2 calc SR
C19 C 1.0032(4) 0.4968(4) 0.9561(9) 0.078(6) Uani 1 2 d S
H19 H 1.0219 0.4781 0.9363 0.093 Uiso 1 2 calc SR
O1 O 0.96936(17) 0.48000(18) 0.6175(5) 0.061(2) Uani 1 1 d .
O2 O 1.01192(16) 0.4386(2) 0.5187(3) 0.060(2) Uani 1 1 d .
O3 O 0.91417(17) 0.58583(17) 0.5698(7) 0.055(3) Uani 1 2 d S
O4 O 1.07616(18) 0.42384(18) 0.6505(7) 0.067(3) Uani 1 2 d S
O5 O 1.0168(3) 0.4832(3) 0.7739(8) 0.102(5) Uani 1 2 d S
O6 O 0.9600(2) 0.5400(2) 0.7487(6) 0.059(3) Uani 1 2 d S
O7 O 0.90300(18) 0.44972(19) 0.3969(5) 0.0565(7) Uani 1 1 d .
O8 O 0.91561(18) 0.50197(19) 0.3088(4) 0.0565(7) Uani 1 1 d .
O9 O 0.60500(18) 0.45771(19) 0.0754(5) 0.0565(7) Uani 1 1 d .
O10 O 0.59970(18) 0.5166(2) 0.1420(5) 0.0565(7) Uani 1 1 d .

loop_
_atom_site_aniso_label
_atom_site_aniso_U_11
_atom_site_aniso_U_22
_atom_site_aniso_U_33
_atom_site_aniso_U_23
_atom_site_aniso_U_13
_atom_site_aniso_U_12
Zr1 0.0079(4) 0.0079(4) 0.0295(5) 0.0006(3) -0.0006(3) -0.0012(4)
Zr2 0.0141(4) 0.0141(4) 0.0212(5) 0.0038(3) -0.0038(3) 0.0014(4)
Zr3 0.0099(4) 0.0099(4) 0.0272(5) -0.0016(3) 0.0016(3) 0.0028(4)
C1 0.0332(13) 0.0577(17) 0.0785(16) 0.0005(12) -0.0232(11) 0.0010(11)
C2 0.0332(13) 0.0577(17) 0.0785(16) 0.0005(12) -0.0232(11) 0.0010(11)
C3 0.0332(13) 0.0577(17) 0.0785(16) 0.0005(12) -0.0232(11) 0.0010(11)
C4 0.0332(13) 0.0577(17) 0.0785(16) 0.0005(12) -0.0232(11) 0.0010(11)
C5 0.0332(13) 0.0577(17) 0.0785(16) 0.0005(12) -0.0232(11) 0.0010(11)
C6 0.0332(13) 0.0577(17) 0.0785(16) 0.0005(12) -0.0232(11) 0.0010(11)
C7 0.0332(13) 0.0577(17) 0.0785(16) 0.0005(12) -0.0232(11) 0.0010(11)
C8 0.0332(13) 0.0577(17) 0.0785(16) 0.0005(12) -0.0232(11) 0.0010(11)
C9 0.0332(13) 0.0577(17) 0.0785(16) 0.0005(12) -0.0232(11) 0.0010(11)
C10 0.0332(13) 0.0577(17) 0.0785(16) 0.0005(12) -0.0232(11) 0.0010(11)
C11 0.0332(13) 0.0577(17) 0.0785(16) 0.0005(12) -0.0232(11) 0.0010(11)
C12 0.0332(13) 0.0577(17) 0.0785(16) 0.0005(12) -0.0232(11) 0.0010(11)
C13 0.0332(13) 0.0577(17) 0.0785(16) 0.0005(12) -0.0232(11) 0.0010(11)
C14 0.0332(13) 0.0577(17) 0.0785(16) 0.0005(12) -0.0232(11) 0.0010(11)
C15 0.0332(13) 0.0577(17) 0.0785(16) 0.0005(12) -0.0232(11) 0.0010(11)
C16 0.0332(13) 0.0577(17) 0.0785(16) 0.0005(12) -0.0232(11) 0.0010(11)
C17 0.185(16) 0.185(16) 0.022(10) 0.035(11) -0.035(11) -0.08(2)
C18 0.205(18) 0.205(18) 0.072(16) -0.041(13) 0.041(13) 0.01(2)
C19 0.108(9) 0.108(9) 0.018(7) 0.015(6) -0.015(6) -0.014(11)
O1 0.033(4) 0.029(4) 0.121(6) -0.021(4) -0.035(4) 0.011(3)
O2 0.017(4) 0.142(7) 0.019(3) -0.008(4) 0.001(2) -0.012(4)
O3 0.036(4) 0.036(4) 0.093(7) 0.010(4) -0.010(4) 0.010(5)
O4 0.054(4) 0.054(4) 0.094(8) 0.012(4) -0.012(4) 0.021(5)
O5 0.119(7) 0.119(7) 0.068(8) -0.051(7) 0.051(7) -0.062(9)
O6 0.072(5) 0.072(5) 0.034(5) 0.008(4) -0.008(4) -0.039(6)
O7 0.0332(13) 0.0577(17) 0.0785(16) 0.0005(12) -0.0232(11) 0.0010(11)
O8 0.0332(13) 0.0577(17) 0.0785(16) 0.0005(12) -0.0232(11) 0.0010(11)
O9 0.0332(13) 0.0577(17) 0.0785(16) 0.0005(12) -0.0232(11) 0.0010(11)
O10 0.0332(13) 0.0577(17) 0.0785(16) 0.0005(12) -0.0232(11) 0.0010(11)

loop_
_atom_type_symbol
_atom_type_description
_atom_type_scat_dispersion_real
_atom_type_scat_dispersion_imag
_atom_type_scat_source
C C 0.0181 0.0091 'International Tables Vol C Tables 4.2.6.8 and 6.1.1.4'
H H 0.0000 0.0000 'International Tables Vol C Tables 4.2.6.8 and 6.1.1.4'
O O 0.0492 0.0322 'International Tables Vol C Tables 4.2.6.8 and 6.1.1.4'
Zr Zr -0.1862 2.2449 'International Tables Vol C Tables 4.2.6.8 and 6.1.1.4'

loop_
_geom_angle_atom_site_label_1
_geom_angle_atom_site_label_2
_geom_angle_atom_site_label_3
_geom_angle
_geom_angle_site_symmetry_1
_geom_angle_site_symmetry_3
O1 Zr1 O1 109.7(4) . 7_546
O1 Zr1 O9 141.9(2) . 11_666
O1 Zr1 O9 78.5(3) 7_546 11_666
O1 Zr1 O9 78.5(3) . 14_756
O1 Zr1 O9 141.9(2) 7_546 14_756
O9 Zr1 O9 118.7(3) 11_666 14_756
O1 Zr1 O7 78.3(3) . 7_546
O1 Zr1 O7 142.0(2) 7_546 7_546
O9 Zr1 O7 74.5(3) 11_666 7_546
O9 Zr1 O7 75.6(2) 14_756 7_546
O1 Zr1 O7 142.0(2) . .
O1 Zr1 O7 78.3(3) 7_546 .
O9 Zr1 O7 75.6(2) 11_666 .
O9 Zr1 O7 74.5(3) 14_756 .
O7 Zr1 O7 119.0(3) 7_546 .
O1 Zr1 O2 70.5(2) . .
O1 Zr1 O2 70.9(2) 7_546 .
O9 Zr1 O2 78.0(2) 11_666 .
O9 Zr1 O2 142.4(2) 14_756 .
O7 Zr1 O2 77.7(2) 7_546 .
O7 Zr1 O2 142.7(2) . .
O1 Zr1 O2 70.9(2) . 7_546
O1 Zr1 O2 70.5(2) 7_546 7_546
O9 Zr1 O2 142.4(2) 11_666 7_546
O9 Zr1 O2 78.0(2) 14_756 7_546
O7 Zr1 O2 142.7(2) 7_546 7_546
O7 Zr1 O2 77.7(2) . 7_546
O2 Zr1 O2 110.1(4) . 7_546
O1 Zr1 Zr2 35.06(16) . .
O1 Zr1 Zr2 90.5(2) 7_546 .
O9 Zr1 Zr2 110.94(17) 11_666 .
O9 Zr1 Zr2 111.03(19) 14_756 .
O7 Zr1 Zr2 75.16(17) 7_546 .
O7 Zr1 Zr2 165.84(18) . .
O2 Zr1 Zr2 35.46(16) . .
O2 Zr1 Zr2 90.52(19) 7_546 .
O1 Zr1 Zr2 90.5(2) . 9_766
O1 Zr1 Zr2 35.06(16) 7_546 9_766
O9 Zr1 Zr2 111.03(18) 11_666 9_766
O9 Zr1 Zr2 110.94(17) 14_756 9_766
O7 Zr1 Zr2 165.84(18) 7_546 9_766
O7 Zr1 Zr2 75.16(17) . 9_766
O2 Zr1 Zr2 90.52(19) . 9_766
O2 Zr1 Zr2 35.46(16) 7_546 9_766
Zr2 Zr1 Zr2 90.69(3) . 9_766
O1 Zr1 Zr3 35.35(17) . .
O1 Zr1 Zr3 90.36(19) 7_546 .
O9 Zr1 Zr3 165.99(18) 11_666 .
O9 Zr1 Zr3 75.28(17) 14_756 .
O7 Zr1 Zr3 111.12(18) 7_546 .
O7 Zr1 Zr3 110.66(17) . .
O2 Zr1 Zr3 90.46(19) . .
O2 Zr1 Zr3 35.59(15) 7_546 .
Zr2 Zr1 Zr3 60.23(2) . .
Zr2 Zr1 Zr3 60.58(2) 9_766 .
O1 Zr1 Zr3 90.36(19) . 9_766
O1 Zr1 Zr3 35.35(17) 7_546 9_766
O9 Zr1 Zr3 75.28(17) 11_666 9_766
O9 Zr1 Zr3 165.99(17) 14_756 9_766
O7 Zr1 Zr3 110.66(17) 7_546 9_766
O7 Zr1 Zr3 111.12(18) . 9_766
O2 Zr1 Zr3 35.59(15) . 9_766
O2 Zr1 Zr3 90.46(19) 7_546 9_766
Zr2 Zr1 Zr3 60.58(2) . 9_766
Zr2 Zr1 Zr3 60.23(2) 9_766 9_766
Zr3 Zr1 Zr3 90.72(3) . 9_766
O5 Zr2 O2 144.96(18) . .
O5 Zr2 O2 144.96(18) . 15_775
O2 Zr2 O2 68.5(3) . 15_775
O5 Zr2 O1 82.9(4) . .
O2 Zr2 O1 71.7(2) . .
O2 Zr2 O1 109.5(3) 15_775 .
O5 Zr2 O1 82.9(4) . 15_775
O2 Zr2 O1 109.5(3) . 15_775
O2 Zr2 O1 71.7(2) 15_775 15_775
O1 Zr2 O1 70.2(3) . 15_775
O5 Zr2 O4 102.8(5) . .
O2 Zr2 O4 85.9(3) . .
O2 Zr2 O4 85.9(3) 15_775 .
O1 Zr2 O4 144.71(17) . .
O1 Zr2 O4 144.71(17) 15_775 .
O5 Zr2 O8 75.3(3) . 7_546
O2 Zr2 O8 75.4(3) . 7_546
O2 Zr2 O8 138.7(2) 15_775 7_546
O1 Zr2 O8 76.2(3) . 7_546
O1 Zr2 O8 141.7(2) 15_775 7_546
O4 Zr2 O8 71.89(19) . 7_546
O5 Zr2 O8 75.3(3) . 9_766
O2 Zr2 O8 138.7(2) . 9_766
O2 Zr2 O8 75.4(3) 15_775 9_766
O1 Zr2 O8 141.7(2) . 9_766
O1 Zr2 O8 76.2(3) 15_775 9_766
O4 Zr2 O8 71.89(19) . 9_766
O8 Zr2 O8 126.1(3) 7_546 9_766
O5 Zr2 Zr1 114.6(3) . .
O2 Zr2 Zr1 36.70(16) . .
O2 Zr2 Zr1 89.40(19) 15_775 .
O1 Zr2 Zr1 35.04(18) . .
O1 Zr2 Zr1 89.4(2) 15_775 .
O4 Zr2 Zr1 118.03(16) . .
O8 Zr2 Zr1 72.30(17) 7_546 .
O8 Zr2 Zr1 161.59(17) 9_766 .
O5 Zr2 Zr1 114.6(3) . 9_766
O2 Zr2 Zr1 89.40(19) . 9_766
O2 Zr2 Zr1 36.70(16) 15_775 9_766
O1 Zr2 Zr1 89.4(2) . 9_766
O1 Zr2 Zr1 35.04(18) 15_775 9_766
O4 Zr2 Zr1 118.03(16) . 9_766
O8 Zr2 Zr1 161.59(17) 7_546 9_766
O8 Zr2 Zr1 72.30(17) 9_766 9_766
Zr1 Zr2 Zr1 89.31(3) . 9_766
O5 Zr2 Zr3 80.7(5) . .
O2 Zr2 Zr3 91.22(19) . .
O2 Zr2 Zr3 91.22(19) 15_775 .
O1 Zr2 Zr3 35.09(17) . .
O1 Zr2 Zr3 35.09(17) 15_775 .
O4 Zr2 Zr3 176.5(3) . .
O8 Zr2 Zr3 109.29(17) 7_546 .
O8 Zr2 Zr3 109.29(16) 9_766 .
Zr1 Zr2 Zr3 59.896(17) . .
Zr1 Zr2 Zr3 59.896(17) 9_766 .
O5 Zr2 Zr3 170.7(5) . 9_766
O2 Zr2 Zr3 34.29(17) . 9_766
O2 Zr2 Zr3 34.29(17) 15_775 9_766
O1 Zr2 Zr3 89.5(2) . 9_766
O1 Zr2 Zr3 89.5(2) 15_775 9_766
O4 Zr2 Zr3 86.5(3) . 9_766
O8 Zr2 Zr3 108.09(18) 7_546 9_766
O8 Zr2 Zr3 108.09(18) 9_766 9_766
Zr1 Zr2 Zr3 59.719(16) . 9_766
Zr1 Zr2 Zr3 59.719(16) 9_766 9_766
Zr3 Zr2 Zr3 90.02(3) . 9_766
O2 Zr3 O2 68.3(3) 7_546 9_766
O2 Zr3 O1 71.8(2) 7_546 .
O2 Zr3 O1 109.3(3) 9_766 .
O2 Zr3 O1 109.3(3) 7_546 15_775
O2 Zr3 O1 71.8(2) 9_766 15_775
O1 Zr3 O1 69.8(3) . 15_775
O2 Zr3 O6 144.82(17) 7_546 .
O2 Zr3 O6 144.82(17) 9_766 .
O1 Zr3 O6 82.0(3) . .
O1 Zr3 O6 82.0(3) 15_775 .
O2 Zr3 O3 86.2(3) 7_546 .
O2 Zr3 O3 86.2(3) 9_766 .
O1 Zr3 O3 144.94(16) . .
O1 Zr3 O3 144.94(16) 15_775 .
O6 Zr3 O3 103.5(4) . .
O2 Zr3 O10 139.5(2) 7_546 3_655
O2 Zr3 O10 76.0(3) 9_766 3_655
O1 Zr3 O10 140.7(2) . 3_655
O1 Zr3 O10 75.7(2) 15_775 3_655
O6 Zr3 O10 75.0(2) . 3_655
O3 Zr3 O10 72.61(19) . 3_655
O2 Zr3 O10 76.0(3) 7_546 14_756
O2 Zr3 O10 139.5(2) 9_766 14_756
O1 Zr3 O10 75.7(2) . 14_756
O1 Zr3 O10 140.7(2) 15_775 14_756
O6 Zr3 O10 75.0(2) . 14_756
O3 Zr3 O10 72.61(19) . 14_756
O10 Zr3 O10 126.4(3) 3_655 14_756
O2 Zr3 Zr1 36.72(16) 7_546 .
O2 Zr3 Zr1 89.3(2) 9_766 .
O1 Zr3 Zr1 35.12(18) . .
O1 Zr3 Zr1 89.19(19) 15_775 .
O6 Zr3 Zr1 113.96(19) . .
O3 Zr3 Zr1 118.25(16) . .
O10 Zr3 Zr1 161.45(17) 3_655 .
O10 Zr3 Zr1 72.17(17) 14_756 .
O2 Zr3 Zr1 89.3(2) 7_546 9_766
O2 Zr3 Zr1 36.72(16) 9_766 9_766
O1 Zr3 Zr1 89.19(19) . 9_766
O1 Zr3 Zr1 35.12(18) 15_775 9_766
O6 Zr3 Zr1 113.96(19) . 9_766
O3 Zr3 Zr1 118.25(16) . 9_766
O10 Zr3 Zr1 72.17(17) 3_655 9_766
O10 Zr3 Zr1 161.45(17) 14_756 9_766
Zr1 Zr3 Zr1 89.28(3) . 9_766
O2 Zr3 Zr2 91.17(19) 7_546 .
O2 Zr3 Zr2 91.17(19) 9_766 .
O1 Zr3 Zr2 34.89(16) . .
O1 Zr3 Zr2 34.89(16) 15_775 .
O6 Zr3 Zr2 79.7(3) . .
O3 Zr3 Zr2 176.8(3) . .
O10 Zr3 Zr2 108.49(17) 3_655 .
O10 Zr3 Zr2 108.49(17) 14_756 .
Zr1 Zr3 Zr2 59.875(17) . .
Zr1 Zr3 Zr2 59.875(17) 9_766 .
O2 Zr3 Zr2 34.19(17) 7_546 9_766
O2 Zr3 Zr2 34.19(17) 9_766 9_766
O1 Zr3 Zr2 89.5(2) . 9_766
O1 Zr3 Zr2 89.5(2) 15_775 9_766
O6 Zr3 Zr2 169.6(3) . 9_766
O3 Zr3 Zr2 86.9(3) . 9_766
O10 Zr3 Zr2 108.72(18) 3_655 9_766
O10 Zr3 Zr2 108.72(18) 14_756 9_766
Zr1 Zr3 Zr2 59.698(16) . 9_766
Zr1 Zr3 Zr2 59.698(16) 9_766 9_766
Zr2 Zr3 Zr2 89.98(3) . 9_766
O7 C1 O8 125.6(9) . .
O7 C1 C2 119.5(10) . .
O8 C1 C2 114.8(9) . .
C3 C2 C7 119.8(9) . .
C3 C2 C1 118.9(9) . .
C7 C2 C1 121.2(9) . .
C4 C3 C2 119.9(10) . .
C4 C3 H3 120.0 . .
C2 C3 H3 120.0 . .
C3 C4 C5 120.7(10) . .
C3 C4 C8 115.2(9) . .
C5 C4 C8 122.4(8) . .
C6 C5 C4 118.3(9) . .
C6 C5 C9 121.5(9) . .
C4 C5 C9 120.2(9) . .
C7 C6 C5 121.9(10) . .
C7 C6 H6 119.0 . .
C5 C6 H6 119.0 . .
C6 C7 C2 119.1(10) . .
C6 C7 H7 120.5 . .
C2 C7 H7 120.5 . .
C4 C8 H8A 109.5 . .
C4 C8 H8B 109.5 . .
H8A C8 H8B 109.5 . .
C4 C8 H8C 109.5 . .
H8A C8 H8C 109.5 . .
H8B C8 H8C 109.5 . .
C10 C9 C14 122.4(9) . .
C10 C9 C5 121.1(9) . .
C14 C9 C5 116.4(9) . .
C9 C10 C11 119.0(10) . .
C9 C10 C15 125.1(9) . .
C11 C10 C15 115.7(9) . .
C12 C11 C10 119.5(10) . .
C12 C11 H11 120.2 . .
C10 C11 H11 120.2 . .
C13 C12 C11 120.2(9) . .
C13 C12 C16 119.0(10) . .
C11 C12 C16 120.7(9) . .
C12 C13 C14 120.9(10) . .
C12 C13 H13 119.5 . .
C14 C13 H13 119.5 . .
C9 C14 C13 117.8(9) . .
C9 C14 H14 121.1 . .
C13 C14 H14 121.1 . .
C10 C15 H15A 109.5 . .
C10 C15 H15B 109.5 . .
H15A C15 H15B 109.5 . .
C10 C15 H15C 109.5 . .
H15A C15 H15C 109.5 . .
H15B C15 H15C 109.5 . .
O10 C16 O9 126.8(9) . .
O10 C16 C12 119.0(9) . .
O9 C16 C12 114.1(9) . .
O5 C17 C18 116(2) . .
O5 C17 O6 142.4(16) . .
C18 C17 O6 102(2) . .
C19 C18 C17 117(2) . .
C19 C18 H18 121.6 . .
C17 C18 H18 121.6 . .
C19 C19 C18 117(2) 9_767 .
C19 C19 H19 121.6 9_767 .
C18 C19 H19 121.6 . .
Zr1 O1 Zr2 109.9(3) . .
Zr1 O1 Zr3 109.5(3) . .
Zr2 O1 Zr3 110.0(3) . .
Zr2 O2 Zr3 111.5(3) . 9_766
Zr2 O2 Zr1 107.8(3) . .
Zr3 O2 Zr1 107.7(3) 9_766 .
C17 O5 Zr2 120.0(13) . .
C17 O6 Zr3 117.3(11) . .
C1 O7 Zr1 131.9(6) . .
C1 O8 Zr2 132.7(6) . 9_766
C16 O9 Zr1 131.8(6) . 12_656
C16 O10 Zr3 133.7(6) . 4_564

loop_
_geom_bond_atom_site_label_1
_geom_bond_atom_site_label_2
_geom_bond_distance
_geom_bond_site_symmetry_2
Zr1 O1 2.137(7) .
Zr1 O1 2.137(7) 7_546
Zr1 O9 2.189(6) 11_666
Zr1 O9 2.189(6) 14_756
Zr1 O7 2.197(6) 7_546
Zr1 O7 2.197(6) .
Zr1 O2 2.197(6) .
Zr1 O2 2.197(6) 7_546
Zr1 Zr2 3.5000(9) .
Zr1 Zr2 3.5000(9) 9_766
Zr1 Zr3 3.5007(9) .
Zr1 Zr3 3.5007(9) 9_766
Zr2 O5 2.121(11) .
Zr2 O2 2.133(6) .
Zr2 O2 2.133(6) 15_775
Zr2 O1 2.138(6) .
Zr2 O1 2.138(6) 15_775
Zr2 O4 2.238(9) .
Zr2 O8 2.244(6) 7_546
Zr2 O8 2.244(6) 9_766
Zr2 Zr1 3.5000(9) 9_766
Zr2 Zr3 3.5124(13) .
Zr2 Zr3 3.5311(12) 9_766
Zr3 O2 2.138(6) 7_546
Zr3 O2 2.138(6) 9_766
Zr3 O1 2.149(6) .
Zr3 O1 2.149(6) 15_775
Zr3 O6 2.178(8) .
Zr3 O3 2.210(8) .
Zr3 O10 2.261(6) 3_655
Zr3 O10 2.261(6) 14_756
Zr3 Zr1 3.5007(9) 9_766
Zr3 Zr2 3.5311(12) 9_766
C1 O7 1.235(11) .
C1 O8 1.299(11) .
C1 C2 1.485(13) .
C2 C3 1.378(13) .
C2 C7 1.419(13) .
C3 C4 1.377(12) .
C3 H3 0.9500 .
C4 C5 1.410(13) .
C4 C8 1.588(13) .
C5 C6 1.379(13) .
C5 C9 1.499(13) .
C6 C7 1.364(12) .
C6 H6 0.9500 .
C7 H7 0.9500 .
C8 H8A 0.9800 .
C8 H8B 0.9800 .
C8 H8C 0.9800 .
C9 C10 1.358(13) .
C9 C14 1.379(13) .
C10 C11 1.410(12) .
C10 C15 1.510(13) .
C11 C12 1.375(13) .
C11 H11 0.9500 .
C12 C13 1.370(13) .
C12 C16 1.501(13) .
C13 C14 1.399(12) .
C13 H13 0.9500 .
C14 H14 0.9500 .
C15 H15A 0.9800 .
C15 H15B 0.9800 .
C15 H15C 0.9800 .
C16 O10 1.245(11) .
C16 O9 1.274(11) .
C17 O5 1.40(3) .
C17 C18 1.51(3) .
C17 O6 1.53(3) .
C18 C19 1.42(3) .
C18 H18 0.9500 .
C19 C19 1.33(3) 9_767
C19 H19 0.9500 .
O2 Zr3 2.138(6) 9_766
O8 Zr2 2.244(6) 9_766
O9 Zr1 2.189(6) 12_656
O10 Zr3 2.261(6) 4_564

loop_
_platon_squeeze_void_nr
_platon_squeeze_void_average_x
_platon_squeeze_void_average_y
_platon_squeeze_void_average_z
_platon_squeeze_void_volume
_platon_squeeze_void_count_electrons
_platon_squeeze_void_content
1 -0.005 0.048 0.434 11670 4442 ' '
